data_2242348
loop_
_publ_author_name
'Sukhikh, Taisiya S.'
'Semitut, Evgeny Yu.'
'Potapov, Andrei S.'

_publ_section_title
;
 Crystal structure of a Zn complex with terephthalate and
 1,6-bis(1,2,4-triazol-1-yl)hexane
;
_journal_coeditor_code EB2003
_journal_issue 1
_journal_name_full 'Acta Crystallographica Section E'
_journal_page_first 6
_journal_page_last 9
_journal_paper_doi 10.1107/S2056989017017224
_journal_volume 74
_journal_year 2018
_chemical_formula_iupac '[Zn (C8 H4 O4) (C10 H16 N6)], C3 H7 N O'
_chemical_formula_moiety 'C18 H20 N6 O4 Zn, C3 H7 N O'
_chemical_formula_sum 'C21 H27 N7 O5 Zn'
_chemical_formula_weight 522.86
_chemical_name_systematic
'Poly[[(\m~2~-benzene-1,4-dicarboxylato)[\m~2~-1,6-bis(1,2,4-triazol-1-yl)hexane]zinc] dimethylformamide monosolvate]'
_space_group_crystal_system triclinic
_space_group_IT_number 2
_space_group_name_Hall '-P 1'
_space_group_name_H-M_alt 'P -1'
_symmetry_space_group_name_Hall '-P 1'
_symmetry_space_group_name_H-M 'P -1'
_atom_sites_solution_hydrogens geom
_audit_creation_method
;
Olex2 1.2
(compiled 2017.08.10 svn.r3458 for OlexSys, GUI svn.r5381)
;
_cell_angle_alpha 101.438(2)
_cell_angle_beta 101.015(2)
_cell_angle_gamma 109.073(2)
_cell_formula_units_Z 2
_cell_length_a 9.7803(6)
_cell_length_b 10.4481(5)
_cell_length_c 13.3708(8)
_cell_measurement_reflns_used 2516
_cell_measurement_temperature 298
_cell_measurement_theta_max 22.38
_cell_measurement_theta_min 2.29
_cell_volume 1216.41(12)
_computing_cell_refinement
;
SAINT (Bruker, 2012)
;
_computing_data_collection
;
APEX2 (Bruker, 2012)
;
_computing_data_reduction
;
SAINT (Bruker, 2012)
;
_computing_molecular_graphics
;
<i>OLEX2</i> (Dolomanov <i>et al.</i>,  2009)
;
_computing_publication_material
;
<i>OLEX2</i> (Dolomanov <i>et al.</i>,  2009)
;
_computing_structure_refinement
;
SHELXL2014 (Sheldrick, 2015b)
;
_computing_structure_solution
;
SHELXT (Sheldrick, 2015a)
;
_diffrn_ambient_temperature 298.0
_diffrn_measured_fraction_theta_full 0.998
_diffrn_measured_fraction_theta_max 0.998
_diffrn_measurement_device_type 'Bruker APEXII CCD'
_diffrn_measurement_method '\f and \w scans'
_diffrn_radiation_type MoK\a
_diffrn_radiation_wavelength 0.71073
_diffrn_reflns_av_R_equivalents 0.0485
_diffrn_reflns_limit_h_max 11
_diffrn_reflns_limit_h_min -11
_diffrn_reflns_limit_k_max 9
_diffrn_reflns_limit_k_min -12
_diffrn_reflns_limit_l_max 15
_diffrn_reflns_limit_l_min -15
_diffrn_reflns_number 12157
_diffrn_reflns_theta_full 25.026
_diffrn_reflns_theta_max 25.026
_diffrn_reflns_theta_min 2.149
_diffrn_standards_number 0
_exptl_absorpt_coefficient_mu 1.055
_exptl_absorpt_correction_T_max 0.7453
_exptl_absorpt_correction_T_min 0.6651
_exptl_absorpt_correction_type multi-scan
_exptl_absorpt_process_details
;
(SADABS; Bruker, 2012)
;
_exptl_crystal_colour colourless
_exptl_crystal_density_diffrn 1.428
_exptl_crystal_description plate
_exptl_crystal_F_000 544
_exptl_crystal_size_max 0.1
_exptl_crystal_size_mid 0.05
_exptl_crystal_size_min 0.02
_refine_diff_density_max 0.597
_refine_diff_density_min -0.334
_refine_ls_extinction_method none
_refine_ls_goodness_of_fit_ref 0.996
_refine_ls_hydrogen_treatment constr
_refine_ls_matrix_type full
_refine_ls_number_parameters 309
_refine_ls_number_reflns 4293
_refine_ls_number_restraints 0
_refine_ls_restrained_S_all 0.996
_refine_ls_R_factor_all 0.0805
_refine_ls_R_factor_gt 0.0467
_refine_ls_shift/su_max 0.000
_refine_ls_shift/su_mean 0.000
_refine_ls_structure_factor_coef Fsqd
_refine_ls_weighting_details 'w=1/[\s^2^(Fo^2^)+(0.0620P)^2^] where P=(Fo^2^+2Fc^2^)/3'
_refine_ls_weighting_scheme calc
_refine_ls_wR_factor_gt 0.1045
_refine_ls_wR_factor_ref 0.1180
_reflns_number_gt 2999
_reflns_number_total 4293
_reflns_threshold_expression 'I > 2\s(I)'
_cod_data_source_file eb2003sup1.cif
_cod_data_source_block I
_cod_database_code 2242348
_shelx_space_group_comment
;
The symmetry employed for this shelxl refinement is uniquely defined
by the following loop, which should always be used as a source of
symmetry information in preference to the above space-group names.
They are only intended as comments.
;

loop_
_space_group_symop_operation_xyz
'x, y, z'
'-x, -y, -z'

loop_
_atom_site_type_symbol
_atom_site_label
_atom_site_fract_x
_atom_site_fract_y
_atom_site_fract_z
_atom_site_U_iso_or_equiv
_atom_site_adp_type
_atom_site_calc_flag
_atom_site_occupancy
_atom_site_disorder_assembly
_atom_site_disorder_group
Zn Zn1 0.55113(4) 0.42735(4) 0.19802(3) 0.04413(17) Uani d 1 . .
O O21 0.6685(3) 0.4028(3) 0.0983(2) 0.0588(7) Uani d 1 . .
O O22 0.8610(3) 0.5441(3) 0.2351(2) 0.0751(9) Uani d 1 . .
O O31 0.3399(3) 0.3182(3) 0.1154(3) 0.0745(9) Uani d 1 . .
O O32 0.3836(4) 0.1533(3) 0.1758(3) 0.0911(11) Uani d 1 . .
N N111 0.6118(3) 0.4320(3) 0.3513(2) 0.0476(7) Uani d 1 . .
N N113 0.6160(4) 0.3855(4) 0.5075(3) 0.0749(11) Uani d 1 . .
N N114 0.7283(4) 0.5081(3) 0.5193(3) 0.0586(9) Uani d 1 . .
N N121 1.4483(3) 1.3736(3) 0.7898(2) 0.0464(7) Uani d 1 . .
N N123 1.4969(4) 1.1793(4) 0.7385(3) 0.0701(10) Uani d 1 . .
N N124 1.4569(3) 1.1841(3) 0.8295(3) 0.0504(8) Uani d 1 . .
C C23 0.8065(4) 0.4779(4) 0.1401(3) 0.0486(9) Uani d 1 . .
C C24 0.9064(4) 0.4885(3) 0.0678(3) 0.0436(9) Uani d 1 . .
C C25 1.0606(4) 0.5593(4) 0.1062(3) 0.0654(12) Uani d 1 . .
H H25 1.1032 0.6004 0.1788 0.078 Uiso calc 1 . .
C C26 1.1517(4) 0.5703(4) 0.0403(3) 0.0637(11) Uani d 1 . .
H H26 1.2551 0.6186 0.0688 0.076 Uiso calc 1 . .
C C33 0.3002(4) 0.1957(4) 0.1235(3) 0.0540(10) Uani d 1 . .
C C34 0.1434(4) 0.0945(4) 0.0602(3) 0.0473(9) Uani d 1 . .
C C35 0.0949(4) -0.0457(4) 0.0597(3) 0.0544(10) Uani d 1 . .
H H35 0.1584 -0.0773 0.1002 0.065 Uiso calc 1 . .
C C36 -0.0471(4) -0.1389(4) -0.0003(3) 0.0547(10) Uani d 1 . .
H H36 -0.0781 -0.2331 -0.0003 0.066 Uiso calc 1 . .
C C112 0.5502(5) 0.3442(4) 0.4054(4) 0.0674(12) Uani d 1 . .
H H112 0.4670 0.2605 0.3729 0.081 Uiso calc 1 . .
C C115 0.7231(5) 0.5337(4) 0.4267(3) 0.0596(11) Uani d 1 . .
H H115 0.7894 0.6132 0.4158 0.071 Uiso calc 1 . .
C C122 1.4891(5) 1.2946(4) 0.7177(3) 0.0658(12) Uani d 1 . .
H H122 1.5100 1.3199 0.6577 0.079 Uiso calc 1 . .
C C125 1.4289(4) 1.2994(4) 0.8595(3) 0.0496(9) Uani d 1 . .
H H125 1.3999 1.3247 0.9204 0.060 Uiso calc 1 . .
C C131 0.8254(6) 0.5943(5) 0.6262(3) 0.0807(14) Uani d 1 . .
H H13A 0.8279 0.5326 0.6714 0.097 Uiso calc 1 . .
H H13B 0.7810 0.6584 0.6554 0.097 Uiso calc 1 . .
C C132 0.9823(5) 0.6778(4) 0.6292(3) 0.0662(12) Uani d 1 . .
H H13C 0.9812 0.7343 0.5797 0.079 Uiso calc 1 . .
H H13D 1.0317 0.6146 0.6076 0.079 Uiso calc 1 . .
C C133 1.0684(5) 0.7730(4) 0.7397(3) 0.0656(12) Uani d 1 . .
H H13E 1.0744 0.7146 0.7871 0.079 Uiso calc 1 . .
H H13F 1.0118 0.8284 0.7629 0.079 Uiso calc 1 . .
C C134 1.2262(5) 0.8728(4) 0.7510(3) 0.0628(11) Uani d 1 . .
H H13G 1.2858 0.8186 0.7319 0.075 Uiso calc 1 . .
H H13H 1.2222 0.9302 0.7025 0.075 Uiso calc 1 . .
C C135 1.3004(5) 0.9675(4) 0.8631(3) 0.0636(12) Uani d 1 . .
H H13I 1.2358 1.0160 0.8823 0.076 Uiso calc 1 . .
H H13J 1.3056 0.9083 0.9100 0.076 Uiso calc 1 . .
C C136 1.4545(5) 1.0756(4) 0.8842(3) 0.0654(12) Uani d 1 . .
H H13K 1.4953 1.1204 0.9600 0.078 Uiso calc 1 . .
H H13L 1.5191 1.0290 0.8617 0.078 Uiso calc 1 . .
O O1S 1.2093(8) 1.1555(6) 0.4821(6) 0.225(4) Uani d 1 A 1
N N3S 1.1710(7) 0.9340(5) 0.4102(4) 0.1045(16) Uani d 1 A 1
C C2S 1.2272(11) 1.0486(9) 0.4748(8) 0.179(4) Uani d 1 A 1
H H2S 1.3017 1.0532 0.5318 0.215 Uiso calc 1 A 1
C C4S 1.1971(10) 0.8107(8) 0.4102(7) 0.175(4) Uani d 1 A 1
H H4SA 1.2829 0.8303 0.4680 0.263 Uiso calc 1 A 1
H H4SB 1.2159 0.7757 0.3443 0.263 Uiso calc 1 A 1
H H4SC 1.1104 0.7411 0.4181 0.263 Uiso calc 1 A 1
C C5S 1.0403(15) 0.9099(11) 0.3279(8) 0.261(7) Uani d 1 A 1
H H5SA 0.9604 0.9146 0.3586 0.392 Uiso calc 1 A 1
H H5SB 1.0094 0.8183 0.2790 0.392 Uiso calc 1 A 1
H H5SC 1.0637 0.9807 0.2909 0.392 Uiso calc 1 A 1

loop_
_atom_site_aniso_label
_atom_site_aniso_U_11
_atom_site_aniso_U_22
_atom_site_aniso_U_33
_atom_site_aniso_U_12
_atom_site_aniso_U_13
_atom_site_aniso_U_23
Zn1 0.0345(2) 0.0472(3) 0.0430(3) 0.00801(18) 0.01047(19) 0.00923(18)
O21 0.0449(16) 0.0665(17) 0.0534(18) 0.0082(13) 0.0217(14) 0.0061(13)
O22 0.0524(18) 0.100(2) 0.052(2) 0.0115(16) 0.0196(16) 0.0013(17)
O31 0.0462(17) 0.0557(18) 0.097(3) 0.0006(13) 0.0069(16) 0.0137(16)
O32 0.061(2) 0.070(2) 0.104(3) 0.0154(16) -0.0199(19) -0.0029(18)
N111 0.0452(18) 0.0493(17) 0.0420(19) 0.0111(14) 0.0116(16) 0.0114(15)
N113 0.070(3) 0.078(2) 0.053(3) 0.000(2) 0.008(2) 0.0255(19)
N114 0.055(2) 0.061(2) 0.045(2) 0.0058(17) 0.0104(17) 0.0148(16)
N121 0.0449(18) 0.0446(17) 0.0431(19) 0.0117(14) 0.0118(15) 0.0077(15)
N123 0.093(3) 0.069(2) 0.063(3) 0.041(2) 0.037(2) 0.0171(19)
N124 0.0488(19) 0.0504(19) 0.046(2) 0.0174(15) 0.0054(16) 0.0093(15)
C23 0.045(2) 0.055(2) 0.051(3) 0.0197(19) 0.021(2) 0.016(2)
C24 0.038(2) 0.046(2) 0.043(2) 0.0121(16) 0.0134(18) 0.0102(17)
C25 0.042(2) 0.092(3) 0.040(3) 0.011(2) 0.008(2) -0.001(2)
C26 0.032(2) 0.093(3) 0.048(3) 0.008(2) 0.010(2) 0.006(2)
C33 0.039(2) 0.056(3) 0.060(3) 0.017(2) 0.017(2) 0.002(2)
C34 0.036(2) 0.045(2) 0.054(3) 0.0101(16) 0.0138(18) 0.0059(17)
C35 0.041(2) 0.051(2) 0.065(3) 0.0149(18) 0.008(2) 0.0133(19)
C36 0.048(2) 0.042(2) 0.068(3) 0.0121(18) 0.014(2) 0.0144(19)
C112 0.061(3) 0.063(3) 0.058(3) -0.001(2) 0.009(2) 0.022(2)
C115 0.061(3) 0.059(2) 0.048(3) 0.007(2) 0.017(2) 0.017(2)
C122 0.072(3) 0.071(3) 0.054(3) 0.024(2) 0.026(2) 0.015(2)
C125 0.044(2) 0.053(2) 0.047(2) 0.0171(18) 0.0098(18) 0.0097(19)
C131 0.087(4) 0.083(3) 0.044(3) 0.006(3) 0.008(3) 0.010(2)
C132 0.054(3) 0.074(3) 0.056(3) 0.022(2) 0.003(2) 0.001(2)
C133 0.071(3) 0.057(2) 0.052(3) 0.016(2) 0.002(2) 0.008(2)
C134 0.060(3) 0.065(3) 0.055(3) 0.026(2) 0.005(2) 0.006(2)
C135 0.076(3) 0.055(2) 0.049(3) 0.021(2) 0.001(2) 0.0133(19)
C136 0.077(3) 0.057(2) 0.054(3) 0.028(2) -0.003(2) 0.012(2)
O1S 0.253(8) 0.094(4) 0.257(8) 0.083(4) -0.056(6) -0.012(4)
N3S 0.146(5) 0.079(3) 0.084(4) 0.049(3) 0.020(3) 0.013(3)
C2S 0.214(10) 0.096(6) 0.187(9) 0.047(6) 0.008(8) 0.017(6)
C4S 0.199(9) 0.149(7) 0.189(9) 0.099(7) 0.052(7) 0.017(6)
C5S 0.345(17) 0.179(10) 0.186(10) 0.104(10) -0.075(12) 0.026(8)

loop_
_atom_type_symbol
_atom_type_description
_atom_type_scat_dispersion_real
_atom_type_scat_dispersion_imag
_atom_type_scat_source
C C 0.0033 0.0016 'International Tables Vol C Tables 4.2.6.8 and 6.1.1.4'
H H 0.0000 0.0000 'International Tables Vol C Tables 4.2.6.8 and 6.1.1.4'
N N 0.0061 0.0033 'International Tables Vol C Tables 4.2.6.8 and 6.1.1.4'
O O 0.0106 0.0060 'International Tables Vol C Tables 4.2.6.8 and 6.1.1.4'
Zn Zn 0.2839 1.4301 'International Tables Vol C Tables 4.2.6.8 and 6.1.1.4'

loop_
_geom_angle_atom_site_label_1
_geom_angle_atom_site_label_2
_geom_angle_atom_site_label_3
_geom_angle_site_symmetry_1
_geom_angle_site_symmetry_3
_geom_angle
O21 Zn1 O31 . . 105.00(12)
O21 Zn1 N111 . . 124.42(12)
O21 Zn1 N121 . 2_776 104.47(12)
O31 Zn1 N111 . . 118.44(13)
O31 Zn1 N121 . 2_776 98.53(12)
N111 Zn1 N121 . 2_776 101.66(12)
C23 O21 Zn1 . . 110.9(2)
C33 O31 Zn1 . . 110.0(3)
C112 N111 Zn1 . . 131.6(3)
C115 N111 Zn1 . . 126.1(3)
C115 N111 C112 . . 102.1(3)
C112 N113 N114 . . 102.6(3)
N113 N114 C131 . . 119.8(3)
C115 N114 N113 . . 109.4(3)
C115 N114 C131 . . 130.7(4)
C122 N121 Zn1 . 2_776 128.6(3)
C125 N121 Zn1 . 2_776 128.2(3)
C125 N121 C122 . . 102.5(3)
C122 N123 N124 . . 102.6(3)
N123 N124 C136 . . 121.4(3)
C125 N124 N123 . . 110.2(3)
C125 N124 C136 . . 128.4(4)
O21 C23 C24 . . 116.7(3)
O22 C23 O21 . . 123.9(4)
O22 C23 C24 . . 119.4(3)
C25 C24 C23 . . 121.5(4)
C26 C24 C23 2_765 . 121.3(3)
C26 C24 C25 2_765 . 117.1(3)
C24 C25 H25 . . 119.2
C26 C25 C24 . . 121.7(4)
C26 C25 H25 . . 119.2
C24 C26 H26 2_765 . 119.4
C25 C26 C24 . 2_765 121.2(4)
C25 C26 H26 . . 119.4
O31 C33 C34 . . 117.3(4)
O32 C33 O31 . . 123.2(4)
O32 C33 C34 . . 119.4(4)
C35 C34 C33 . . 120.5(3)
C36 C34 C33 2 . 120.8(3)
C36 C34 C35 2 . 118.7(3)
C34 C35 H35 . . 119.8
C36 C35 C34 . . 120.4(3)
C36 C35 H35 . . 119.8
C34 C36 C35 2 . 120.8(3)
C34 C36 H36 2 . 119.6
C35 C36 H36 . . 119.6
N111 C112 H112 . . 122.6
N113 C112 N111 . . 114.8(4)
N113 C112 H112 . . 122.6
N111 C115 H115 . . 124.4
N114 C115 N111 . . 111.1(4)
N114 C115 H115 . . 124.4
N121 C122 H122 . . 122.6
N123 C122 N121 . . 114.8(4)
N123 C122 H122 . . 122.6
N121 C125 H125 . . 125.0
N124 C125 N121 . . 110.0(4)
N124 C125 H125 . . 125.0
N114 C131 H13A . . 108.7
N114 C131 H13B . . 108.7
N114 C131 C132 . . 114.2(4)
H13A C131 H13B . . 107.6
C132 C131 H13A . . 108.7
C132 C131 H13B . . 108.7
C131 C132 H13C . . 109.6
C131 C132 H13D . . 109.6
C131 C132 C133 . . 110.3(4)
H13C C132 H13D . . 108.1
C133 C132 H13C . . 109.6
C133 C132 H13D . . 109.6
C132 C133 H13E . . 108.5
C132 C133 H13F . . 108.5
C132 C133 C134 . . 115.3(4)
H13E C133 H13F . . 107.5
C134 C133 H13E . . 108.5
C134 C133 H13F . . 108.5
C133 C134 H13G . . 109.4
C133 C134 H13H . . 109.4
H13G C134 H13H . . 108.0
C135 C134 C133 . . 111.3(4)
C135 C134 H13G . . 109.4
C135 C134 H13H . . 109.4
C134 C135 H13I . . 108.1
C134 C135 H13J . . 108.1
H13I C135 H13J . . 107.3
C136 C135 C134 . . 116.8(4)
C136 C135 H13I . . 108.1
C136 C135 H13J . . 108.1
N124 C136 C135 . . 113.0(3)
N124 C136 H13K . . 109.0
N124 C136 H13L . . 109.0
C135 C136 H13K . . 109.0
C135 C136 H13L . . 109.0
H13K C136 H13L . . 107.8
C2S N3S C4S . . 130.5(8)
C2S N3S C5S . . 116.7(7)
C4S N3S C5S . . 112.0(6)
O1S C2S N3S . . 134.7(10)
O1S C2S H2S . . 112.7
N3S C2S H2S . . 112.7
N3S C4S H4SA . . 109.5
N3S C4S H4SB . . 109.5
N3S C4S H4SC . . 109.5
H4SA C4S H4SB . . 109.5
H4SA C4S H4SC . . 109.5
H4SB C4S H4SC . . 109.5
N3S C5S H5SA . . 109.5
N3S C5S H5SB . . 109.5
N3S C5S H5SC . . 109.5
H5SA C5S H5SB . . 109.5
H5SA C5S H5SC . . 109.5
H5SB C5S H5SC . . 109.5

loop_
_geom_bond_atom_site_label_1
_geom_bond_atom_site_label_2
_geom_bond_site_symmetry_2
_geom_bond_distance
Zn1 O21 . 1.950(3)
Zn1 O31 . 1.969(3)
Zn1 N111 . 2.008(3)
Zn1 N121 2_776 2.052(3)
O21 C23 . 1.263(4)
O22 C23 . 1.236(4)
O31 C33 . 1.244(5)
O32 C33 . 1.222(5)
N111 C112 . 1.340(5)
N111 C115 . 1.315(5)
N113 N114 . 1.344(4)
N113 C112 . 1.309(5)
N114 C115 . 1.314(5)
N114 C131 . 1.472(5)
N121 Zn1 2_776 2.052(3)
N121 C122 . 1.348(5)
N121 C125 . 1.327(5)
N123 N124 . 1.343(4)
N123 C122 . 1.311(5)
N124 C125 . 1.324(4)
N124 C136 . 1.462(5)
C23 C24 . 1.495(5)
C24 C25 . 1.382(5)
C24 C26 2_765 1.376(5)
C25 H25 . 0.9300
C25 C26 . 1.363(5)
C26 C24 2_765 1.376(5)
C26 H26 . 0.9300
C33 C34 . 1.508(5)
C34 C35 . 1.383(5)
C34 C36 2 1.374(5)
C35 H35 . 0.9300
C35 C36 . 1.379(5)
C36 C34 2 1.374(5)
C36 H36 . 0.9300
C112 H112 . 0.9300
C115 H115 . 0.9300
C122 H122 . 0.9300
C125 H125 . 0.9300
C131 H13A . 0.9700
C131 H13B . 0.9700
C131 C132 . 1.485(6)
C132 H13C . 0.9700
C132 H13D . 0.9700
C132 C133 . 1.509(5)
C133 H13E . 0.9700
C133 H13F . 0.9700
C133 C134 . 1.513(6)
C134 H13G . 0.9700
C134 H13H . 0.9700
C134 C135 . 1.510(5)
C135 H13I . 0.9700
C135 H13J . 0.9700
C135 C136 . 1.492(6)
C136 H13K . 0.9700
C136 H13L . 0.9700
O1S C2S . 1.174(8)
N3S C2S . 1.208(9)
N3S C4S . 1.393(8)
N3S C5S . 1.432(10)
C2S H2S . 0.9300
C4S H4SA . 0.9600
C4S H4SB . 0.9600
C4S H4SC . 0.9600
C5S H5SA . 0.9600
C5S H5SB . 0.9600
C5S H5SC . 0.9600

loop_
_geom_hbond_atom_site_label_D
_geom_hbond_atom_site_label_H
_geom_hbond_atom_site_label_A
_geom_hbond_site_symmetry_D
_geom_hbond_site_symmetry_H
_geom_hbond_distance_DH
_geom_hbond_distance_HA
_geom_hbond_distance_DA
_geom_hbond_angle_DHA
C36 H36 Cg 1_665 1_665 0.93 3.07 3.95 148.7

loop_
_geom_torsion_atom_site_label_1
_geom_torsion_atom_site_label_2
_geom_torsion_atom_site_label_3
_geom_torsion_atom_site_label_4
_geom_torsion_site_symmetry_1
_geom_torsion_site_symmetry_4
_geom_torsion
Zn1 O21 C23 O22 . . 8.3(5)
Zn1 O21 C23 C24 . . -170.1(2)
Zn1 O31 C33 O32 . . -0.1(5)
Zn1 O31 C33 C34 . . -176.8(3)
Zn1 N111 C112 N113 . . -176.0(3)
Zn1 N111 C115 N114 . . 176.7(3)
Zn1 N121 C122 N123 2_776 . 170.8(3)
Zn1 N121 C125 N124 2_776 . -171.3(2)
O21 C23 C24 C25 . . -175.2(3)
O21 C23 C24 C26 . 2_765 5.7(5)
O22 C23 C24 C25 . . 6.4(5)
O22 C23 C24 C26 . 2_765 -172.7(4)
O31 C33 C34 C35 . . 175.8(4)
O31 C33 C34 C36 . 2 -3.0(6)
O32 C33 C34 C35 . . -1.0(6)
O32 C33 C34 C36 . 2 -179.8(4)
N113 N114 C115 N111 . . -0.6(5)
N113 N114 C131 C132 . . 149.1(4)
N114 N113 C112 N111 . . -0.4(5)
N114 C131 C132 C133 . . 174.5(4)
N123 N124 C125 N121 . . 0.4(4)
N123 N124 C136 C135 . . -99.8(5)
N124 N123 C122 N121 . . 0.7(5)
C23 C24 C25 C26 . . -179.3(4)
C24 C25 C26 C24 . 2_765 0.1(7)
C26 C24 C25 C26 2_765 . -0.1(7)
C33 C34 C35 C36 . . -178.3(4)
C34 C35 C36 C34 . 2 -0.5(7)
C36 C34 C35 C36 2 . 0.5(7)
C112 N111 C115 N114 . . 0.3(5)
C112 N113 N114 C115 . . 0.6(5)
C112 N113 N114 C131 . . 176.1(4)
C115 N111 C112 N113 . . 0.0(5)
C115 N114 C131 C132 . . -36.4(7)
C122 N121 C125 N124 . . 0.1(4)
C122 N123 N124 C125 . . -0.6(4)
C122 N123 N124 C136 . . -178.1(3)
C125 N121 C122 N123 . . -0.5(5)
C125 N124 C136 C135 . . 83.2(5)
C131 N114 C115 N111 . . -175.5(4)
C131 C132 C133 C134 . . -175.0(4)
C132 C133 C134 C135 . . 177.6(3)
C133 C134 C135 C136 . . -177.4(3)
C134 C135 C136 N124 . . 66.5(5)
C136 N124 C125 N121 . . 177.7(3)
C4S N3S C2S O1S . . -177.8(11)
C5S N3S C2S O1S . . -9.0(19)

_cod_database_fobs_code 2242348
